data_8102212
loop_
_publ_author_name
'Hamid R. Khavasi'
'Vahid Amani'
'Nasser Safari'

_publ_section_title
;
 Refinement of the crystal structure of 1,10-phenanthrolinium
 tetrachloro(1,10-phenanthroline)ferrate(III),
 (C12H9N2)[FeCl4(C12H8N2)]
;
_journal_issue 1
_journal_name_full 'Zeitschrift f\"ur Kristallographie - New Crystal Structures'
_journal_page_first 41
_journal_volume 223
_journal_year 2008
_chemical_formula_structural (C12H9N2)[FeCl4(C12H8N2)]
_chemical_formula_sum 'C24 H17 Cl4 Fe N4'
_chemical_formula_weight 559.07
_chemical_name_systematic
;
1,10-phenanthrolinium tetrachloro-1,10-phenanthroline-ferrate(III)
;
_space_group_IT_number 2
_symmetry_cell_setting triclinic
_symmetry_space_group_name_Hall '-P 1'
_symmetry_space_group_name_H-M 'P -1'
_atom_sites_solution_hydrogens geom
_atom_sites_solution_primary direct
_atom_sites_solution_secondary difmap
_audit_creation_method SHELXL-97
_cell_angle_alpha 111.08(2)
_cell_angle_beta 96.22(2)
_cell_angle_gamma 93.68(3)
_cell_formula_units_Z 2
_cell_length_a 8.694(3)
_cell_length_b 11.306(4)
_cell_length_c 12.802(4)
_cell_measurement_temperature 293(2)
_cell_measurement_theta_max 27.96
_cell_measurement_theta_min 1.72
_cell_volume 1160.0(7)
_computing_cell_refinement 'X-Area 1.31 (Stoe & Cie GmbH, 2005)'
_computing_data_collection 'X-Area 1.31 (Stoe & Cie GmbH, 2005)'
_computing_data_reduction 'X-Area 1.31 (Stoe & Cie GmbH, 2005)'
_computing_molecular_graphics 'X-Step32 1.07e (Stoe & Cie GmbH, 2000)'
_computing_publication_material 'SHELXL-97 (Sheldrick, 1997)'
_computing_structure_refinement 'SHELXL-97 (Sheldrick, 1997)'
_computing_structure_solution 'SHELXS-97 (Sheldrick, 1990)'
_diffrn_ambient_temperature 293(2)
_diffrn_detector_area_resol_mean '0.15 mm'
_diffrn_measured_fraction_theta_full 0.98
_diffrn_measured_fraction_theta_max 0.908
_diffrn_measurement_device_type 'Stoe IPDS II'
_diffrn_measurement_method 'rotation method'
_diffrn_radiation_monochromator graphite
_diffrn_radiation_source 'fine-focus sealed tube'
_diffrn_radiation_type MoK\a
_diffrn_radiation_wavelength 0.71073
_diffrn_reflns_av_R_equivalents 0.0167
_diffrn_reflns_av_sigmaI/netI 0.0161
_diffrn_reflns_limit_h_max 11
_diffrn_reflns_limit_h_min -9
_diffrn_reflns_limit_k_max 14
_diffrn_reflns_limit_k_min -14
_diffrn_reflns_limit_l_max 16
_diffrn_reflns_limit_l_min -16
_diffrn_reflns_number 8633
_diffrn_reflns_theta_full 27.96
_diffrn_reflns_theta_max 27.96
_diffrn_reflns_theta_min 1.72
_diffrn_standards_number 0
_exptl_absorpt_coefficient_mu 1.132
_exptl_absorpt_correction_T_max 0.800
_exptl_absorpt_correction_T_min 0.638
_exptl_absorpt_correction_type numerical
_exptl_absorpt_process_details 'shape of crystal determined optically'
_exptl_crystal_colour orange
_exptl_crystal_density_diffrn 1.601
_exptl_crystal_density_method 'not measured'
_exptl_crystal_description prism
_exptl_crystal_F_000 566
_exptl_crystal_size_max 0.40
_exptl_crystal_size_mid 0.35
_exptl_crystal_size_min 0.20
_refine_diff_density_max 0.236
_refine_diff_density_min -0.222
_refine_diff_density_rms 0.039
_refine_ls_extinction_method none
_refine_ls_goodness_of_fit_ref 1.042
_refine_ls_hydrogen_treatment mixed
_refine_ls_matrix_type full
_refine_ls_number_parameters 366
_refine_ls_number_reflns 5583
_refine_ls_number_restraints 0
_refine_ls_restrained_S_all 1.042
_refine_ls_R_factor_all 0.0310
_refine_ls_R_factor_gt 0.0268
_refine_ls_shift/su_max 0.013
_refine_ls_shift/su_mean 0.001
_refine_ls_structure_factor_coef Fsqd
_refine_ls_weighting_details 'calc w=1/[\s^2^(Fo^2^)+(0.0345P)^2^+0.4038P] where P=(Fo^2^+2Fc^2^)/3'
_refine_ls_weighting_scheme calc
_refine_ls_wR_factor_gt 0.0682
_refine_ls_wR_factor_ref 0.0702
_reflns_number_gt 4582
_reflns_number_total 5583
_reflns_threshold_expression >2sigma(I)
_cod_data_source_file 1267-2141.cff
_cod_data_source_block kh50-abs1
_cod_depositor_comments
;
The following automatic conversions were performed:
'_symmetry_cell_setting' value 'Triclinic' changed to 'triclinic'
according to '/home/saulius/struct/CIF-dictionaries/cif_core.dic'
dictionary named 'cif_core.dic' version 2.4.1 from 2010-06-29.

Automatic conversion script
Id: cif_fix_enum 1555 2011-01-17 13:19:09Z saulius 
;
_cod_original_cell_volume 1159.9(6)
_cod_original_sg_symbol_H-M P-1
_cod_database_code 8102212

loop_
_symmetry_equiv_pos_as_xyz
'x, y, z'
'-x, -y, -z'

loop_
_atom_site_label
_atom_site_type_symbol
_atom_site_fract_x
_atom_site_fract_y
_atom_site_fract_z
_atom_site_U_iso_or_equiv
_atom_site_adp_type
_atom_site_occupancy
_atom_site_symmetry_multiplicity
_atom_site_Wyckoff_symbol
_atom_site_calc_flag
_atom_site_refinement_flags
_atom_site_disorder_assembly
_atom_site_disorder_group
Fe1 Fe 0.77764(3) 0.83592(2) 0.203781(18) 0.03018(7) Uani 1 2 i d . . .
C1 C 1.0613(2) 0.97387(16) 0.13885(14) 0.0356(3) Uani 1 2 i d . . .
H1 H 1.054(2) 1.0426(19) 0.2071(16) 0.036(5) Uiso 1 2 i d . . .
C2 C 1.1729(2) 0.98730(19) 0.07164(16) 0.0403(4) Uani 1 2 i d . . .
H2 H 1.237(3) 1.065(2) 0.0951(17) 0.046(5) Uiso 1 2 i d . . .
C3 C 1.1838(2) 0.88894(19) -0.02654(16) 0.0417(4) Uani 1 2 i d . . .
H3 H 1.256(3) 0.899(2) -0.0734(18) 0.053(6) Uiso 1 2 i d . . .
C4 C 1.0849(2) 0.77475(17) -0.05743(14) 0.0374(3) Uani 1 2 i d . . .
C5 C 1.0871(2) 0.6657(2) -0.15906(16) 0.0467(4) Uani 1 2 i d . . .
H5 H 1.158(3) 0.675(2) -0.2078(19) 0.054(6) Uiso 1 2 i d . . .
C6 C 0.9950(2) 0.55636(19) -0.18207(15) 0.0470(4) Uani 1 2 i d . . .
H6 H 0.997(3) 0.486(2) -0.2463(19) 0.052(6) Uiso 1 2 i d . . .
C7 C 0.8902(2) 0.54456(16) -0.10563(14) 0.0375(3) Uani 1 2 i d . . .
C8 C 0.7966(2) 0.43178(17) -0.12174(16) 0.0436(4) Uani 1 2 i d . . .
H8 H 0.794(2) 0.359(2) -0.1856(18) 0.047(6) Uiso 1 2 i d . . .
C9 C 0.7037(2) 0.42885(17) -0.04322(17) 0.0435(4) Uani 1 2 i d . . .
H9 H 0.637(3) 0.357(2) -0.0518(19) 0.055(6) Uiso 1 2 i d . . .
C10 C 0.7028(2) 0.54000(16) 0.05292(16) 0.0386(4) Uani 1 2 i d . . .
H10 H 0.640(2) 0.545(2) 0.1116(18) 0.046(5) Uiso 1 2 i d . . .
C11 C 0.88240(18) 0.65128(15) -0.00697(13) 0.0317(3) Uani 1 2 i d . . .
C12 C 0.97888(18) 0.76778(15) 0.01631(13) 0.0310(3) Uani 1 2 i d . . .
C13 C 0.7715(2) 0.93163(18) 0.54233(16) 0.0447(4) Uani 1 2 i d . . .
H13 H 0.828(3) 0.961(2) 0.498(2) 0.058(6) Uiso 1 2 i d . . .
C14 C 0.6807(2) 1.0055(2) 0.61699(17) 0.0493(4) Uani 1 2 i d . . .
H14 H 0.676(3) 1.093(2) 0.627(2) 0.060(7) Uiso 1 2 i d . . .
C15 C 0.6011(2) 0.9536(2) 0.67925(17) 0.0489(4) Uani 1 2 i d . . .
H15 H 0.542(3) 1.002(2) 0.7298(19) 0.055(6) Uiso 1 2 i d . . .
C16 C 0.6102(2) 0.82544(19) 0.66723(15) 0.0424(4) Uani 1 2 i d . . .
C17 C 0.5323(3) 0.7650(3) 0.73142(19) 0.0578(5) Uani 1 2 i d . . .
H17 H 0.474(3) 0.814(2) 0.785(2) 0.065(7) Uiso 1 2 i d . . .
C18 C 0.5431(3) 0.6422(3) 0.7149(2) 0.0615(6) Uani 1 2 i d . . .
H18 H 0.493(3) 0.600(3) 0.754(2) 0.084(9) Uiso 1 2 i d . . .
C19 C 0.6323(2) 0.5653(2) 0.63302(17) 0.0486(4) Uani 1 2 i d . . .
C20 C 0.6438(3) 0.4340(2) 0.6096(2) 0.0636(6) Uani 1 2 i d . . .
H20 H 0.592(4) 0.399(3) 0.650(3) 0.091(9) Uiso 1 2 i d . . .
C21 C 0.7317(3) 0.3695(2) 0.5313(2) 0.0649(6) Uani 1 2 i d . . .
H21 H 0.747(3) 0.280(3) 0.514(2) 0.084(9) Uiso 1 2 i d . . .
C22 C 0.8096(3) 0.4347(2) 0.4746(2) 0.0599(5) Uani 1 2 i d . . .
H22 H 0.878(3) 0.392(3) 0.420(2) 0.080(8) Uiso 1 2 i d . . .
C23 C 0.7134(2) 0.62100(18) 0.57006(14) 0.0406(4) Uani 1 2 i d . . .
C24 C 0.70112(19) 0.75314(17) 0.58923(13) 0.0363(3) Uani 1 2 i d . . .
N1 N 0.96620(15) 0.86769(12) 0.11261(11) 0.0302(3) Uani 1 2 i d . . .
N2 N 0.78828(16) 0.64851(12) 0.07041(11) 0.0322(3) Uani 1 2 i d . . .
N3 N 0.77900(18) 0.81084(14) 0.53055(12) 0.0391(3) Uani 1 2 i d . . .
H3A H 0.826(3) 0.767(2) 0.484(2) 0.057(7) Uiso 1 2 i d . . .
N4 N 0.8014(2) 0.55702(16) 0.49134(14) 0.0503(4) Uani 1 2 i d . . .
Cl1 Cl 0.58345(5) 0.75830(4) 0.27977(4) 0.04280(10) Uani 1 2 i d . . .
Cl2 Cl 0.80834(5) 1.05072(4) 0.31996(4) 0.04356(11) Uani 1 2 i d . . .
Cl3 Cl 0.59560(5) 0.86293(4) 0.06586(4) 0.04140(10) Uani 1 2 i d . . .
Cl4 Cl 0.97423(5) 0.78315(4) 0.32216(3) 0.03781(10) Uani 1 2 i d . . .

loop_
_atom_site_aniso_label
_atom_site_aniso_U_11
_atom_site_aniso_U_22
_atom_site_aniso_U_33
_atom_site_aniso_U_23
_atom_site_aniso_U_13
_atom_site_aniso_U_12
Fe1 0.03131(12) 0.02862(11) 0.03139(11) 0.01100(9) 0.00940(9) 0.00080(9)
C1 0.0351(8) 0.0369(8) 0.0347(8) 0.0149(7) 0.0028(7) -0.0026(7)
C2 0.0327(8) 0.0466(9) 0.0455(9) 0.0240(8) 0.0038(7) -0.0066(8)
C3 0.0359(9) 0.0536(10) 0.0456(9) 0.0281(8) 0.0140(8) 0.0046(8)
C4 0.0373(8) 0.0449(9) 0.0360(8) 0.0196(7) 0.0118(7) 0.0096(7)
C5 0.0506(11) 0.0559(11) 0.0389(9) 0.0183(8) 0.0201(8) 0.0144(9)
C6 0.0560(12) 0.0471(10) 0.0347(8) 0.0078(8) 0.0124(8) 0.0155(9)
C7 0.0401(9) 0.0364(8) 0.0333(7) 0.0099(7) 0.0024(7) 0.0086(7)
C8 0.0466(10) 0.0333(8) 0.0410(9) 0.0038(7) -0.0019(8) 0.0065(8)
C9 0.0405(10) 0.0318(8) 0.0516(10) 0.0116(8) -0.0031(8) -0.0029(8)
C10 0.0365(9) 0.0340(8) 0.0445(9) 0.0146(7) 0.0047(7) -0.0011(7)
C11 0.0326(8) 0.0327(7) 0.0303(7) 0.0120(6) 0.0041(6) 0.0054(7)
C12 0.0313(7) 0.0338(7) 0.0305(7) 0.0142(6) 0.0061(6) 0.0053(6)
C13 0.0528(11) 0.0423(9) 0.0407(9) 0.0173(8) 0.0097(8) 0.0004(8)
C14 0.0502(11) 0.0435(10) 0.0513(10) 0.0137(8) 0.0068(9) 0.0068(9)
C15 0.0386(10) 0.0553(11) 0.0459(10) 0.0091(9) 0.0090(8) 0.0080(9)
C16 0.0329(8) 0.0556(10) 0.0360(8) 0.0148(8) 0.0057(7) -0.0012(8)
C17 0.0464(11) 0.0800(15) 0.0490(11) 0.0239(11) 0.0196(10) -0.0011(11)
C18 0.0545(12) 0.0854(17) 0.0555(12) 0.0405(12) 0.0133(10) -0.0105(12)
C19 0.0443(10) 0.0585(11) 0.0469(10) 0.0299(9) -0.0034(8) -0.0115(9)
C20 0.0678(15) 0.0644(14) 0.0659(14) 0.0432(12) -0.0121(12) -0.0187(12)
C21 0.0751(16) 0.0476(12) 0.0700(14) 0.0275(11) -0.0120(13) -0.0043(12)
C22 0.0690(15) 0.0463(11) 0.0602(13) 0.0171(10) 0.0009(11) 0.0061(11)
C23 0.0388(9) 0.0452(9) 0.0377(8) 0.0187(7) -0.0009(7) -0.0048(8)
C24 0.0337(8) 0.0433(9) 0.0309(7) 0.0146(7) 0.0023(6) -0.0034(7)
N1 0.0301(6) 0.0312(6) 0.0308(6) 0.0133(5) 0.0054(5) 0.0014(5)
N2 0.0326(7) 0.0300(6) 0.0335(6) 0.0112(5) 0.0053(5) 0.0006(6)
N3 0.0446(8) 0.0402(7) 0.0334(7) 0.0130(6) 0.0128(6) 0.0029(7)
N4 0.0572(10) 0.0438(8) 0.0499(9) 0.0165(7) 0.0113(8) 0.0047(8)
Cl1 0.0398(2) 0.0489(2) 0.0426(2) 0.01980(18) 0.01366(18) -0.00501(19)
Cl2 0.0496(2) 0.03060(19) 0.0466(2) 0.00798(17) 0.01330(19) 0.00388(18)
Cl3 0.0363(2) 0.0496(2) 0.0446(2) 0.02510(19) 0.00581(17) 0.00347(18)
Cl4 0.0395(2) 0.0401(2) 0.03559(19) 0.01469(16) 0.00811(16) 0.00764(17)

loop_
_atom_type_symbol
_atom_type_description
_atom_type_scat_dispersion_real
_atom_type_scat_dispersion_imag
_atom_type_scat_source
Fe Fe 0.3463 0.8444 'International Tables Vol C Tables 4.2.6.8 and 6.1.1.4'
C C 0.0033 0.0016 'International Tables Vol C Tables 4.2.6.8 and 6.1.1.4'
H H 0.0000 0.0000 'International Tables Vol C Tables 4.2.6.8 and 6.1.1.4'
N N 0.0061 0.0033 'International Tables Vol C Tables 4.2.6.8 and 6.1.1.4'
Cl Cl 0.1484 0.1585 'International Tables Vol C Tables 4.2.6.8 and 6.1.1.4'

loop_
_geom_angle_atom_site_label_1
_geom_angle_atom_site_label_2
_geom_angle_atom_site_label_3
_geom_angle
_geom_angle_site_symmetry_1
_geom_angle_site_symmetry_3
_geom_angle_publ_flag
N1 Fe1 N2 75.04(6) . . ?
N1 Fe1 Cl1 168.12(4) . . ?
N2 Fe1 Cl1 93.39(5) . . ?
N1 Fe1 Cl2 91.02(5) . . ?
N2 Fe1 Cl2 165.86(4) . . ?
Cl1 Fe1 Cl2 100.64(3) . . ?
N1 Fe1 Cl3 89.45(4) . . ?
N2 Fe1 Cl3 83.70(5) . . ?
Cl1 Fe1 Cl3 92.00(3) . . ?
Cl2 Fe1 Cl3 93.98(3) . . ?
N1 Fe1 Cl4 86.28(4) . . ?
N2 Fe1 Cl4 88.27(5) . . ?
Cl1 Fe1 Cl4 90.74(3) . . ?
Cl2 Fe1 Cl4 93.26(3) . . ?
Cl3 Fe1 Cl4 171.655(17) . . ?
N1 C1 C2 122.86(16) . . ?
N1 C1 H1 117.8(12) . . ?
C2 C1 H1 119.3(12) . . ?
C3 C2 C1 119.44(18) . . ?
C3 C2 H2 121.9(12) . . ?
C1 C2 H2 118.7(12) . . ?
C2 C3 C4 119.44(15) . . ?
C2 C3 H3 119.4(14) . . ?
C4 C3 H3 121.1(14) . . ?
C3 C4 C12 117.56(16) . . ?
C3 C4 C5 123.73(16) . . ?
C12 C4 C5 118.70(17) . . ?
C6 C5 C4 121.38(17) . . ?
C6 C5 H5 122.2(14) . . ?
C4 C5 H5 116.4(14) . . ?
C5 C6 C7 121.12(17) . . ?
C5 C6 H6 121.6(14) . . ?
C7 C6 H6 117.3(14) . . ?
C8 C7 C11 117.27(16) . . ?
C8 C7 C6 124.05(16) . . ?
C11 C7 C6 118.67(17) . . ?
C9 C8 C7 119.86(16) . . ?
C9 C8 H8 118.3(13) . . ?
C7 C8 H8 121.8(13) . . ?
C8 C9 C10 119.16(18) . . ?
C8 C9 H9 122.8(14) . . ?
C10 C9 H9 118.0(14) . . ?
N2 C10 C9 122.69(17) . . ?
N2 C10 H10 113.7(13) . . ?
C9 C10 H10 123.7(13) . . ?
N2 C11 C7 122.73(15) . . ?
N2 C11 C12 117.27(13) . . ?
C7 C11 C12 119.99(14) . . ?
N1 C12 C4 122.49(15) . . ?
N1 C12 C11 117.44(13) . . ?
C4 C12 C11 120.04(14) . . ?
N3 C13 C14 119.94(18) . . ?
N3 C13 H13 116.3(15) . . ?
C14 C13 H13 123.8(15) . . ?
C15 C14 C13 119.45(19) . . ?
C15 C14 H14 120.3(14) . . ?
C13 C14 H14 120.2(14) . . ?
C14 C15 C16 120.50(17) . . ?
C14 C15 H15 120.2(14) . . ?
C16 C15 H15 119.3(14) . . ?
C24 C16 C15 118.30(16) . . ?
C24 C16 C17 118.05(19) . . ?
C15 C16 C17 123.66(18) . . ?
C18 C17 C16 121.0(2) . . ?
C18 C17 H17 121.5(15) . . ?
C16 C17 H17 117.6(16) . . ?
C17 C18 C19 121.87(18) . . ?
C17 C18 H18 123.2(17) . . ?
C19 C18 H18 114.9(18) . . ?
C23 C19 C20 116.6(2) . . ?
C23 C19 C18 119.23(19) . . ?
C20 C19 C18 124.2(2) . . ?
C21 C20 C19 120.0(2) . . ?
C21 C20 H20 124(2) . . ?
C19 C20 H20 116(2) . . ?
C20 C21 C22 118.7(2) . . ?
C20 C21 H21 123.3(17) . . ?
C22 C21 H21 117.9(17) . . ?
N4 C22 C21 124.2(2) . . ?
N4 C22 H22 114.9(17) . . ?
C21 C22 H22 120.9(17) . . ?
N4 C23 C19 123.83(18) . . ?
N4 C23 C24 117.98(15) . . ?
C19 C23 C24 118.18(17) . . ?
N3 C24 C16 118.39(16) . . ?
N3 C24 C23 119.94(15) . . ?
C16 C24 C23 121.67(16) . . ?
C1 N1 C12 118.17(14) . . ?
C1 N1 Fe1 127.06(11) . . ?
C12 N1 Fe1 114.70(11) . . ?
C10 N2 C11 118.28(14) . . ?
C10 N2 Fe1 126.98(11) . . ?
C11 N2 Fe1 114.37(10) . . ?
C13 N3 C24 123.41(16) . . ?
C13 N3 H3A 119.8(17) . . ?
C24 N3 H3A 116.7(17) . . ?
C22 N4 C23 116.71(19) . . ?

loop_
_geom_bond_atom_site_label_1
_geom_bond_atom_site_label_2
_geom_bond_distance
_geom_bond_site_symmetry_2
_geom_bond_publ_flag
Fe1 N1 2.1954(14) . ?
Fe1 N2 2.2069(15) . ?
Fe1 Cl1 2.3123(7) . ?
Fe1 Cl2 2.3266(10) . ?
Fe1 Cl3 2.3578(8) . ?
Fe1 Cl4 2.4069(8) . ?
C1 N1 1.327(2) . ?
C1 C2 1.400(2) . ?
C1 H1 0.950(19) . ?
C2 C3 1.364(3) . ?
C2 H2 0.94(2) . ?
C3 C4 1.407(3) . ?
C3 H3 0.94(2) . ?
C4 C12 1.407(2) . ?
C4 C5 1.438(3) . ?
C5 C6 1.347(3) . ?
C5 H5 0.95(2) . ?
C6 C7 1.441(3) . ?
C6 H6 0.92(2) . ?
C7 C8 1.404(3) . ?
C7 C11 1.410(2) . ?
C8 C9 1.364(3) . ?
C8 H8 0.93(2) . ?
C9 C10 1.409(3) . ?
C9 H9 0.93(2) . ?
C10 N2 1.325(2) . ?
C10 H10 0.96(2) . ?
C11 N2 1.3588(19) . ?
C11 C12 1.431(2) . ?
C12 N1 1.361(2) . ?
C13 N3 1.326(2) . ?
C13 C14 1.381(3) . ?
C13 H13 0.91(2) . ?
C14 C15 1.365(3) . ?
C14 H14 0.96(2) . ?
C15 C16 1.409(3) . ?
C15 H15 0.92(2) . ?
C16 C24 1.399(2) . ?
C16 C17 1.438(3) . ?
C17 C18 1.337(4) . ?
C17 H17 0.93(2) . ?
C18 C19 1.436(3) . ?
C18 H18 0.93(3) . ?
C19 C23 1.405(2) . ?
C19 C20 1.417(3) . ?
C20 C21 1.354(4) . ?
C20 H20 0.89(3) . ?
C21 C22 1.399(4) . ?
C21 H21 0.98(3) . ?
C22 N4 1.328(3) . ?
C22 H22 0.97(3) . ?
C23 N4 1.356(2) . ?
C23 C24 1.437(3) . ?
C24 N3 1.362(2) . ?
N3 H3A 0.80(2) . ?

loop_
_geom_torsion_atom_site_label_1
_geom_torsion_atom_site_label_2
_geom_torsion_atom_site_label_3
_geom_torsion_atom_site_label_4
_geom_torsion
_geom_torsion_site_symmetry_1
_geom_torsion_site_symmetry_2
_geom_torsion_site_symmetry_3
_geom_torsion_site_symmetry_4
_geom_torsion_publ_flag
N1 C1 C2 C3 1.4(3) . . . . ?
C1 C2 C3 C4 -1.3(3) . . . . ?
C2 C3 C4 C12 -0.4(3) . . . . ?
C2 C3 C4 C5 179.97(17) . . . . ?
C3 C4 C5 C6 176.78(18) . . . . ?
C12 C4 C5 C6 -2.8(3) . . . . ?
C4 C5 C6 C7 0.1(3) . . . . ?
C5 C6 C7 C8 -176.86(18) . . . . ?
C5 C6 C7 C11 1.7(3) . . . . ?
C11 C7 C8 C9 -0.2(3) . . . . ?
C6 C7 C8 C9 178.38(17) . . . . ?
C7 C8 C9 C10 0.4(3) . . . . ?
C8 C9 C10 N2 0.4(3) . . . . ?
C8 C7 C11 N2 -0.6(2) . . . . ?
C6 C7 C11 N2 -179.29(15) . . . . ?
C8 C7 C11 C12 177.86(15) . . . . ?
C6 C7 C11 C12 -0.8(2) . . . . ?
C3 C4 C12 N1 2.2(2) . . . . ?
C5 C4 C12 N1 -178.18(15) . . . . ?
C3 C4 C12 C11 -175.96(15) . . . . ?
C5 C4 C12 C11 3.7(2) . . . . ?
N2 C11 C12 N1 -1.6(2) . . . . ?
C7 C11 C12 N1 179.88(14) . . . . ?
N2 C11 C12 C4 176.65(14) . . . . ?
C7 C11 C12 C4 -1.9(2) . . . . ?
N3 C13 C14 C15 0.9(3) . . . . ?
C13 C14 C15 C16 -0.4(3) . . . . ?
C14 C15 C16 C24 -0.7(3) . . . . ?
C14 C15 C16 C17 178.7(2) . . . . ?
C24 C16 C17 C18 -1.7(3) . . . . ?
C15 C16 C17 C18 178.8(2) . . . . ?
C16 C17 C18 C19 0.0(4) . . . . ?
C17 C18 C19 C23 1.4(3) . . . . ?
C17 C18 C19 C20 -178.0(2) . . . . ?
C23 C19 C20 C21 1.1(3) . . . . ?
C18 C19 C20 C21 -179.6(2) . . . . ?
C19 C20 C21 C22 -0.2(4) . . . . ?
C20 C21 C22 N4 -1.0(4) . . . . ?
C20 C19 C23 N4 -1.0(3) . . . . ?
C18 C19 C23 N4 179.62(19) . . . . ?
C20 C19 C23 C24 178.36(18) . . . . ?
C18 C19 C23 C24 -1.1(3) . . . . ?
C15 C16 C24 N3 1.4(3) . . . . ?
C17 C16 C24 N3 -178.07(18) . . . . ?
C15 C16 C24 C23 -178.48(18) . . . . ?
C17 C16 C24 C23 2.0(3) . . . . ?
N4 C23 C24 N3 -1.2(3) . . . . ?
C19 C23 C24 N3 179.45(17) . . . . ?
N4 C23 C24 C16 178.71(17) . . . . ?
C19 C23 C24 C16 -0.7(3) . . . . ?
C2 C1 N1 C12 0.3(2) . . . . ?
C2 C1 N1 Fe1 -176.28(12) . . . . ?
C4 C12 N1 C1 -2.1(2) . . . . ?
C11 C12 N1 C1 176.06(14) . . . . ?
C4 C12 N1 Fe1 174.88(12) . . . . ?
C11 C12 N1 Fe1 -6.93(17) . . . . ?
N2 Fe1 N1 C1 -174.66(14) . . . . ?
Cl1 Fe1 N1 C1 -161.19(14) . . . . ?
Cl2 Fe1 N1 C1 7.74(13) . . . . ?
Cl3 Fe1 N1 C1 101.71(13) . . . . ?
Cl4 Fe1 N1 C1 -85.46(13) . . . . ?
N2 Fe1 N1 C12 8.64(10) . . . . ?
Cl1 Fe1 N1 C12 22.1(3) . . . . ?
Cl2 Fe1 N1 C12 -168.95(10) . . . . ?
Cl3 Fe1 N1 C12 -74.99(11) . . . . ?
Cl4 Fe1 N1 C12 97.84(11) . . . . ?
C9 C10 N2 C11 -1.2(3) . . . . ?
C9 C10 N2 Fe1 171.51(13) . . . . ?
C7 C11 N2 C10 1.3(2) . . . . ?
C12 C11 N2 C10 -177.21(14) . . . . ?
C7 C11 N2 Fe1 -172.29(12) . . . . ?
C12 C11 N2 Fe1 9.21(17) . . . . ?
N1 Fe1 N2 C10 177.62(15) . . . . ?
Cl1 Fe1 N2 C10 0.38(14) . . . . ?
Cl2 Fe1 N2 C10 -172.49(12) . . . . ?
Cl3 Fe1 N2 C10 -91.26(14) . . . . ?
Cl4 Fe1 N2 C10 91.02(14) . . . . ?
N1 Fe1 N2 C11 -9.46(10) . . . . ?
Cl1 Fe1 N2 C11 173.30(10) . . . . ?
Cl2 Fe1 N2 C11 0.4(2) . . . . ?
Cl3 Fe1 N2 C11 81.66(11) . . . . ?
Cl4 Fe1 N2 C11 -96.07(11) . . . . ?
C14 C13 N3 C24 -0.2(3) . . . . ?
C16 C24 N3 C13 -1.0(3) . . . . ?
C23 C24 N3 C13 178.93(18) . . . . ?
C21 C22 N4 C23 1.1(4) . . . . ?
C19 C23 N4 C22 -0.1(3) . . . . ?
C24 C23 N4 C22 -179.41(19) . . . . ?
